data_7237769
loop_
_publ_author_name
'Kim, Hae Un'
'Jang, Ho Jin'
'Choi, Wanuk'
'Kim, Minjun'
'Park, Sungjin'
'Park, Taiho'
'Lee, Jun Yeob'
'K. S., Bejoymohandas'

_publ_section_title
;
 Ancillary ligand-assisted robust deep-red emission in iridium(iii)
 complexes for solution-processable phosphorescent OLEDs
;
_journal_issue 14
_journal_name_full 'Journal of Materials Chemistry C'
_journal_page_first 4143
_journal_paper_doi 10.1039/C9TC00805E
_journal_volume 7
_journal_year 2019
_chemical_formula_moiety 'C44 H33 Cl2 Ir N3 O2 S2'
_chemical_formula_sum 'C44 H33 Cl2 Ir N3 O2 S2'
_chemical_formula_weight 962.95
_space_group_crystal_system monoclinic
_space_group_IT_number 15
_space_group_name_Hall '-I 2ya'
_space_group_name_H-M_alt 'I 1 2/a 1'
_atom_sites_solution_hydrogens geom
_atom_sites_solution_primary direct
_atom_sites_solution_secondary difmap
_audit_creation_method SHELXL-2014
_audit_update_record
;
2018-10-18 deposited with the CCDC.	2019-03-12 downloaded from the CCDC.
;
_cell_angle_alpha 90
_cell_angle_beta 109.86(3)
_cell_angle_gamma 90
_cell_formula_units_Z 8
_cell_length_a 19.425(4)
_cell_length_b 17.305(3)
_cell_length_c 22.923(10)
_cell_measurement_reflns_used 67143
_cell_measurement_temperature 100(2)
_cell_measurement_theta_max 29.476
_cell_measurement_theta_min 1.316
_cell_volume 7247(4)
_computing_cell_refinement 'HKL3000sm (Otwinowski & Minor, 1997)'
_computing_data_collection 'PAL BL2D-SMDC Program'
_computing_data_reduction 'HKL3000sm (Otwinowski & Minor, 1997)'
_computing_molecular_graphics Mercury
_computing_publication_material WinGX
_computing_structure_refinement 'SHELXL-2014 (Sheldrick, 2014)'
_computing_structure_solution 'SHELXL-2014 (Sheldrick, 2014)'
_diffrn_ambient_temperature 100(2)
_diffrn_measured_fraction_theta_full 0.970
_diffrn_measured_fraction_theta_max 0.949
_diffrn_measurement_device_type 'MX225-HS CCD area detector'
_diffrn_measurement_method 'omega scan'
_diffrn_radiation_type synchrotron
_diffrn_radiation_wavelength 0.620
_diffrn_reflns_av_R_equivalents 0.0346
_diffrn_reflns_av_unetI/netI 0.0549
_diffrn_reflns_Laue_measured_fraction_full 0.970
_diffrn_reflns_Laue_measured_fraction_max 0.949
_diffrn_reflns_limit_h_max 30
_diffrn_reflns_limit_h_min -30
_diffrn_reflns_limit_k_max 26
_diffrn_reflns_limit_k_min -25
_diffrn_reflns_limit_l_max 36
_diffrn_reflns_limit_l_min -36
_diffrn_reflns_number 26838
_diffrn_reflns_point_group_measured_fraction_full 0.970
_diffrn_reflns_point_group_measured_fraction_max 0.949
_diffrn_reflns_theta_full 21.839
_diffrn_reflns_theta_max 29.476
_diffrn_reflns_theta_min 1.316
_diffrn_source synchrotron
_exptl_absorpt_coefficient_mu 2.791
_exptl_absorpt_correction_T_max 1
_exptl_absorpt_correction_T_min 0.549
_exptl_absorpt_correction_type empirical
_exptl_crystal_colour purple
_exptl_crystal_density_diffrn 1.765
_exptl_crystal_density_method 'not measured'
_exptl_crystal_description block
_exptl_crystal_F_000 3816
_exptl_crystal_size_max 0.120
_exptl_crystal_size_mid 0.120
_exptl_crystal_size_min 0.050
_refine_diff_density_max 2.889
_refine_diff_density_min -5.015
_refine_diff_density_rms 0.239
_refine_ls_extinction_method none
_refine_ls_goodness_of_fit_ref 1.080
_refine_ls_hydrogen_treatment constr
_refine_ls_matrix_type full
_refine_ls_number_parameters 573
_refine_ls_number_reflns 14396
_refine_ls_number_restraints 183
_refine_ls_restrained_S_all 1.110
_refine_ls_R_factor_all 0.0481
_refine_ls_R_factor_gt 0.0424
_refine_ls_shift/su_max 0.003
_refine_ls_shift/su_mean 0.000
_refine_ls_structure_factor_coef Fsqd
_refine_ls_weighting_details 'w=1/[\s^2^(Fo^2^)+(0.0704P)^2^+15.2323P] where P=(Fo^2^+2Fc^2^)/3'
_refine_ls_weighting_scheme calc
_refine_ls_wR_factor_gt 0.1190
_refine_ls_wR_factor_ref 0.1221
_reflns_Friedel_coverage 0.000
_reflns_number_gt 12468
_reflns_number_total 14396
_reflns_threshold_expression 'I > 2\s(I)'
_cod_data_source_file c9tc00805e2.cif
_cod_data_source_block shelxl_CCDC1
_cod_original_sg_symbol_H-M 'I 2/a'
_cod_database_code 7237769
_shelx_space_group_comment
;
The symmetry employed for this shelxl refinement is uniquely defined
by the following loop, which should always be used as a source of
symmetry information in preference to the above space-group names.
They are only intended as comments.
;
_shelx_estimated_absorpt_t_min 0.731
_shelx_estimated_absorpt_t_max 0.873
_shelxl_version_number 2014-3

loop_
_space_group_symop_operation_xyz
'x, y, z'
'-x+1/2, y, -z'
'x+1/2, y+1/2, z+1/2'
'-x+1, y+1/2, -z+1/2'
'-x, -y, -z'
'x-1/2, -y, z'
'-x+1/2, -y+1/2, -z+1/2'
'x, -y+1/2, z+1/2'

loop_
_atom_site_label
_atom_site_type_symbol
_atom_site_fract_x
_atom_site_fract_y
_atom_site_fract_z
_atom_site_U_iso_or_equiv
_atom_site_adp_type
_atom_site_occupancy
_atom_site_site_symmetry_order
_atom_site_calc_flag
_atom_site_refinement_flags_posn
_atom_site_refinement_flags_adp
_atom_site_refinement_flags_occupancy
_atom_site_disorder_assembly
_atom_site_disorder_group
C1D C 0.2500(5) 0.3295(5) 0.4753(6) 0.0505(7) Uani 0.339(3) 1 d D U P A -1
H1D1 H 0.2553 0.3648 0.5105 0.061 Uiso 0.339(3) 1 calc R U P A -1
H1D2 H 0.2898 0.3407 0.4586 0.061 Uiso 0.339(3) 1 calc R U P A -1
Cl1 Cl 0.1636(2) 0.3438(3) 0.4166(2) 0.0428(7) Uani 0.339(3) 1 d D U P A -1
Cl2 Cl 0.2557(5) 0.2313(3) 0.5008(5) 0.0544(8) Uani 0.339(3) 1 d D U P A -1
C2D C 0.3350(8) 0.3594(13) 0.5836(13) 0.0496(10) Uani 0.223(3) 1 d D U P B -2
H2D1 H 0.3455 0.3515 0.6286 0.060 Uiso 0.223(3) 1 calc R U P B -2
H2D2 H 0.3666 0.4017 0.5782 0.060 Uiso 0.223(3) 1 calc R U P B -2
Cl3 Cl 0.2414(7) 0.3838(7) 0.5468(6) 0.0458(8) Uani 0.223(3) 1 d D U P B -2
Cl4 Cl 0.3535(4) 0.2725(5) 0.5492(4) 0.0652(9) Uani 0.223(3) 1 d D U P B -2
C3D C 0.2343(7) 0.3342(5) 0.4880(3) 0.0497(7) Uani 0.430(4) 1 d D U P C -3
H3D1 H 0.2550 0.3656 0.4618 0.060 Uiso 0.430(4) 1 calc R U P C -3
H3D2 H 0.1830 0.3211 0.4633 0.060 Uiso 0.430(4) 1 calc R U P C -3
Cl5 Cl 0.2371(3) 0.3870(3) 0.5552(3) 0.0387(7) Uani 0.430(4) 1 d D U P C -3
Cl6 Cl 0.2867(3) 0.2477(3) 0.5122(2) 0.0607(7) Uani 0.430(4) 1 d D U P C -3
C1H C -0.2375(4) 0.2402(6) 0.03590(11) 0.072(3) Uani 0.641(11) 1 d D U P D 2
H1H1 H -0.2154 0.2922 0.0459 0.087 Uiso 0.641(11) 1 calc R U P D 2
H1H2 H -0.1952 0.2044 0.0467 0.087 Uiso 0.641(11) 1 calc R U P D 2
C2H C -0.2666(5) 0.2265(6) 0.0905(4) 0.062(2) Uani 0.641(11) 1 d D U P D 2
H2H1 H -0.3182 0.2438 0.0754 0.074 Uiso 0.641(11) 1 calc R U P D 2
H2H2 H -0.2678 0.1697 0.0955 0.074 Uiso 0.641(11) 1 calc R U P D 2
C3H C -0.2327(6) 0.2597(7) 0.1567(4) 0.060(3) Uani 0.641(11) 1 d D U P D 2
H3H1 H -0.2613 0.2425 0.1822 0.091 Uiso 0.641(11) 1 calc R U P D 2
H3H2 H -0.1821 0.2414 0.1751 0.091 Uiso 0.641(11) 1 calc R U P D 2
H3H3 H -0.2330 0.3163 0.1548 0.091 Uiso 0.641(11) 1 calc R U P D 2
C4H C -0.2185(6) 0.2185(13) 0.0312(4) 0.069(3) Uani 0.358(11) 1 d D U P E 3
H4H1 H -0.1772 0.2524 0.0321 0.082 Uiso 0.358(11) 1 calc R U P E 3
H4H2 H -0.2012 0.1662 0.0469 0.082 Uiso 0.358(11) 1 calc R U P E 3
C5H C -0.2709(6) 0.2544(9) 0.0608(6) 0.046(3) Uani 0.358(11) 1 d D U P E 3
H5H1 H -0.3209 0.2328 0.0435 0.056 Uiso 0.358(11) 1 calc R U P E 3
H5H2 H -0.2728 0.3115 0.0571 0.056 Uiso 0.358(11) 1 calc R U P E 3
C6H C -0.2310(7) 0.2276(10) 0.1278(6) 0.034(3) Uani 0.358(11) 1 d D U P E 3
H6H1 H -0.2576 0.2459 0.1546 0.051 Uiso 0.358(11) 1 calc R U P E 3
H6H2 H -0.2287 0.1710 0.1290 0.051 Uiso 0.358(11) 1 calc R U P E 3
H6H3 H -0.1812 0.2487 0.1424 0.051 Uiso 0.358(11) 1 calc R U P E 3
C1 C 0.17863(14) 0.0321(2) 0.17672(13) 0.0112(5) Uani 1 1 d . . . . .
C2 C 0.13816(15) -0.0297(2) 0.19861(13) 0.0116(5) Uani 1 1 d . . . . .
C3 C 0.15136(19) -0.1077(2) 0.19277(17) 0.0175(6) Uani 1 1 d . . . . .
H3 H 0.1897 -0.1236 0.1786 0.021 Uiso 1 1 calc R U . . .
C4 C 0.1074(2) -0.1623(2) 0.20806(18) 0.0213(7) Uani 1 1 d . . . . .
H4 H 0.1155 -0.2160 0.2049 0.026 Uiso 1 1 calc R U . . .
C5 C 0.0515(2) -0.1361(2) 0.22799(18) 0.0211(7) Uani 1 1 d . . . . .
H5 H 0.0194 -0.1719 0.2370 0.025 Uiso 1 1 calc R U . . .
C6 C 0.04309(18) -0.0581(2) 0.23467(15) 0.0162(6) Uani 1 1 d . . . . .
H6 H 0.0055 -0.0411 0.2495 0.019 Uiso 1 1 calc R U . . .
C7 C -0.07551(16) 0.0806(2) 0.15815(15) 0.0147(6) Uani 1 1 d . . . . .
C8 C -0.13858(18) 0.0494(3) 0.11245(18) 0.0239(8) Uani 1 1 d . . . . .
H8 H -0.1795 0.0336 0.1232 0.029 Uiso 1 1 calc R U . . .
C9 C -0.13957(19) 0.0423(3) 0.05286(18) 0.0266(8) Uani 1 1 d . . . . .
H9 H -0.1802 0.0187 0.0225 0.032 Uiso 1 1 calc R U . . .
C10 C -0.08043(17) 0.0701(2) 0.03619(15) 0.0174(6) Uani 1 1 d . . . . .
C11 C -0.01703(16) 0.0978(2) 0.08394(14) 0.0123(5) Uani 1 1 d . . . . .
C12 C 0.04143(17) 0.1281(2) 0.06766(15) 0.0143(6) Uani 1 1 d . . . . .
H12 H 0.0833 0.1486 0.0987 0.017 Uiso 1 1 calc R U . . .
C13 C 0.0375(2) 0.1278(2) 0.00632(17) 0.0196(7) Uani 1 1 d . . . . .
H13 H 0.0771 0.1479 -0.0044 0.024 Uiso 1 1 calc R U . . .
C14 C -0.0240(2) 0.0982(3) -0.04030(16) 0.0239(7) Uani 1 1 d . . . . .
H14 H -0.0254 0.0978 -0.0821 0.029 Uiso 1 1 calc R U . . .
C15 C -0.0818(2) 0.0700(3) -0.02612(16) 0.0228(7) Uani 1 1 d . . . . .
H15 H -0.1233 0.0501 -0.0581 0.027 Uiso 1 1 calc R U . . .
C16 C -0.00193(18) 0.12296(18) 0.26018(16) 0.0127(6) Uani 1 1 d . . . . .
C17 C -0.06855(16) 0.0955(2) 0.22119(15) 0.0142(5) Uani 1 1 d . . . . .
C18 C -0.0779(2) 0.1281(2) 0.32250(19) 0.0199(7) Uani 1 1 d . . . . .
C19 C -0.00715(18) 0.1428(2) 0.31983(15) 0.0147(5) Uani 1 1 d . . . . .
C20 C 0.0465(2) 0.1729(2) 0.37273(16) 0.0208(7) Uani 1 1 d . . . . .
H20 H 0.0941 0.1838 0.3721 0.025 Uiso 1 1 calc R U . . .
C21 C 0.0297(3) 0.1865(3) 0.4259(2) 0.0306(9) Uani 1 1 d . . . . .
H21 H 0.0663 0.2064 0.4618 0.037 Uiso 1 1 calc R U . . .
C22 C -0.0408(3) 0.1714(3) 0.4274(2) 0.0350(11) Uani 1 1 d . . . . .
H22 H -0.0512 0.1816 0.4643 0.042 Uiso 1 1 calc R U . . .
C23 C -0.0946(3) 0.1425(3) 0.3769(2) 0.0284(9) Uani 1 1 d . . . . .
H23 H -0.1421 0.1323 0.3782 0.034 Uiso 1 1 calc R U . . .
C24 C 0.19230(15) 0.21847(19) 0.30094(13) 0.0112(5) Uani 1 1 d . . . . .
C25 C 0.26248(17) 0.2430(2) 0.34091(14) 0.0149(6) Uani 1 1 d . . . . .
H25 H 0.2781 0.2947 0.3397 0.018 Uiso 1 1 calc R U . . .
C26 C 0.30683(17) 0.1910(2) 0.38094(15) 0.0164(6) Uani 1 1 d . . . . .
H26 H 0.3555 0.2049 0.4051 0.020 Uiso 1 1 calc R U . . .
C27 C 0.28015(18) 0.1162(2) 0.38639(16) 0.0150(6) Uani 1 1 d . . . . .
C28 C 0.20853(16) 0.0955(2) 0.34704(13) 0.0121(5) Uani 1 1 d . . . . .
C29 C 0.17846(18) 0.0247(2) 0.35703(14) 0.0160(6) Uani 1 1 d . . . . .
H29 H 0.1296 0.0117 0.3327 0.019 Uiso 1 1 calc R U . . .
C30 C 0.2197(2) -0.0257(2) 0.40210(16) 0.0204(7) Uani 1 1 d . . . . .
H30 H 0.1987 -0.0731 0.4086 0.025 Uiso 1 1 calc R U . . .
C31 C 0.2923(2) -0.0078(3) 0.43851(17) 0.0239(7) Uani 1 1 d . . . . .
H31 H 0.3208 -0.0440 0.4680 0.029 Uiso 1 1 calc R U . . .
C32 C 0.32179(19) 0.0623(2) 0.43126(16) 0.0203(7) Uani 1 1 d . . . . .
H32 H 0.3704 0.0748 0.4565 0.024 Uiso 1 1 calc R U . . .
C33 C 0.07972(15) 0.2343(2) 0.21482(13) 0.0099(5) Uani 1 1 d . . . . .
C34 C 0.14221(16) 0.2676(2) 0.25587(14) 0.0121(5) Uani 1 1 d . . . . .
C35 C 0.07162(18) 0.3666(2) 0.18364(15) 0.0145(5) Uani 1 1 d . . . . .
C36 C 0.03739(15) 0.2929(2) 0.17232(14) 0.0114(5) Uani 1 1 d . . . . .
C37 C -0.03015(17) 0.2865(2) 0.12381(15) 0.0151(6) Uani 1 1 d . . . . .
H37 H -0.0549 0.2383 0.1156 0.018 Uiso 1 1 calc R U . . .
C38 C -0.06053(19) 0.3503(2) 0.08800(16) 0.0194(6) Uani 1 1 d . . . . .
H38 H -0.1063 0.3455 0.0555 0.023 Uiso 1 1 calc R U . . .
C39 C -0.0247(2) 0.4221(2) 0.09891(17) 0.0218(7) Uani 1 1 d . . . . .
H39 H -0.0459 0.4650 0.0732 0.026 Uiso 1 1 calc R U . . .
C40 C 0.0413(2) 0.4309(2) 0.14675(16) 0.0192(6) Uani 1 1 d . . . . .
H40 H 0.0655 0.4795 0.1544 0.023 Uiso 1 1 calc R U . . .
Ir1 Ir 0.07645(2) 0.11965(2) 0.22318(2) 0.00793(4) Uani 1 1 d . . . . .
N1 N 0.08624(14) -0.00413(18) 0.22094(11) 0.0111(5) Uani 1 1 d . . . . .
N2 N -0.01427(13) 0.09894(18) 0.14498(12) 0.0105(4) Uani 1 1 d . . . . .
N3 N 0.16710(14) 0.14568(18) 0.30152(12) 0.0114(4) Uani 1 1 d . . . . .
O1 O 0.16169(11) 0.10152(15) 0.18467(11) 0.0114(4) Uani 1 1 d . . . . .
O2 O 0.22221(13) 0.01220(17) 0.15044(13) 0.0185(5) Uani 1 1 d . . . . .
S1 S -0.13814(4) 0.09098(6) 0.25343(4) 0.01930(17) Uani 1 1 d . . . . .
S2 S 0.15242(5) 0.36658(5) 0.24670(4) 0.01497(14) Uani 1 1 d . . . . .

loop_
_atom_site_aniso_label
_atom_site_aniso_U_11
_atom_site_aniso_U_22
_atom_site_aniso_U_33
_atom_site_aniso_U_23
_atom_site_aniso_U_13
_atom_site_aniso_U_12
C1D 0.0568(13) 0.0465(13) 0.0551(13) -0.0114(12) 0.0280(12) -0.0016(11)
Cl1 0.0503(14) 0.0432(16) 0.0458(14) -0.0149(13) 0.0303(11) -0.0031(12)
Cl2 0.0620(16) 0.0507(14) 0.0571(13) -0.0125(14) 0.0287(14) -0.0011(13)
C2D 0.0546(16) 0.0426(16) 0.0575(17) -0.0103(15) 0.0267(15) -0.0034(14)
Cl3 0.0506(14) 0.0390(14) 0.0546(16) -0.0111(13) 0.0267(13) -0.0043(11)
Cl4 0.0699(16) 0.0566(16) 0.0678(16) -0.0089(15) 0.0214(15) -0.0012(15)
C3D 0.0559(13) 0.0454(13) 0.0550(13) -0.0114(12) 0.0281(12) -0.0017(11)
Cl5 0.0441(12) 0.0324(12) 0.0516(15) -0.0101(11) 0.0320(11) -0.0050(8)
Cl6 0.0661(15) 0.0555(14) 0.0635(14) -0.0096(12) 0.0259(13) 0.0024(12)
C1H 0.013(3) 0.065(5) 0.122(6) 0.075(4) 0.001(3) 0.007(3)
C2H 0.029(3) 0.039(5) 0.107(6) 0.018(4) 0.010(4) 0.003(3)
C3H 0.051(5) 0.039(6) 0.074(7) 0.018(5) -0.001(5) -0.008(4)
C4H 0.032(5) 0.053(6) 0.117(7) 0.046(6) 0.021(5) 0.021(5)
C5H 0.015(4) 0.035(5) 0.087(7) 0.044(5) 0.014(4) 0.013(4)
C6H 0.027(5) 0.034(7) 0.045(7) 0.017(5) 0.019(5) 0.015(5)
C1 0.0074(10) 0.0130(16) 0.0130(11) -0.0011(10) 0.0031(8) -0.0024(9)
C2 0.0101(10) 0.0128(16) 0.0118(11) -0.0016(9) 0.0035(9) -0.0015(9)
C3 0.0202(14) 0.0120(17) 0.0232(15) -0.0017(12) 0.0111(12) -0.0005(11)
C4 0.0313(17) 0.0097(18) 0.0255(16) -0.0033(12) 0.0132(14) -0.0016(13)
C5 0.0307(17) 0.0147(18) 0.0234(16) -0.0006(13) 0.0162(14) -0.0063(13)
C6 0.0205(13) 0.0133(17) 0.0182(13) -0.0019(11) 0.0110(11) -0.0061(11)
C7 0.0121(11) 0.0147(17) 0.0198(13) 0.0008(11) 0.0085(10) -0.0035(10)
C8 0.0138(13) 0.033(2) 0.0243(16) -0.0007(14) 0.0057(12) -0.0107(13)
C9 0.0156(14) 0.039(3) 0.0216(16) -0.0029(15) 0.0014(12) -0.0112(14)
C10 0.0156(12) 0.0186(18) 0.0150(13) -0.0049(11) 0.0013(10) -0.0041(11)
C11 0.0120(11) 0.0132(16) 0.0116(11) -0.0028(10) 0.0040(9) -0.0017(10)
C12 0.0139(12) 0.0161(17) 0.0143(12) 0.0005(10) 0.0065(10) 0.0002(10)
C13 0.0221(15) 0.024(2) 0.0156(14) 0.0037(12) 0.0100(12) 0.0035(12)
C14 0.0266(16) 0.032(2) 0.0114(13) -0.0002(13) 0.0047(12) 0.0058(15)
C15 0.0228(15) 0.027(2) 0.0136(13) -0.0048(13) 0.0001(11) -0.0008(13)
C16 0.0150(12) 0.0113(17) 0.0154(12) -0.0001(9) 0.0098(10) -0.0015(9)
C17 0.0121(11) 0.0163(17) 0.0185(13) 0.0018(11) 0.0110(10) -0.0015(10)
C18 0.0282(17) 0.0127(18) 0.0294(18) 0.0059(12) 0.0235(15) 0.0047(12)
C19 0.0230(13) 0.0092(15) 0.0182(13) -0.0010(11) 0.0152(11) 0.0006(11)
C20 0.0352(18) 0.0153(19) 0.0178(14) -0.0033(12) 0.0168(13) -0.0021(13)
C21 0.054(3) 0.022(2) 0.0238(18) -0.0056(15) 0.0241(18) -0.0029(18)
C22 0.059(3) 0.031(3) 0.031(2) -0.0025(17) 0.035(2) 0.005(2)
C23 0.044(2) 0.021(2) 0.037(2) 0.0041(17) 0.0350(19) 0.0048(17)
C24 0.0128(11) 0.0117(15) 0.0101(11) -0.0009(9) 0.0050(9) -0.0039(9)
C25 0.0146(12) 0.0159(17) 0.0131(12) -0.0023(10) 0.0035(10) -0.0057(10)
C26 0.0150(12) 0.0178(18) 0.0147(12) 0.0002(11) 0.0029(10) -0.0042(11)
C27 0.0156(12) 0.0151(18) 0.0136(13) -0.0006(10) 0.0042(10) -0.0014(10)
C28 0.0157(12) 0.0100(15) 0.0108(11) -0.0011(10) 0.0048(9) -0.0016(10)
C29 0.0205(13) 0.0147(17) 0.0118(12) 0.0012(10) 0.0044(10) -0.0040(11)
C30 0.0299(17) 0.0129(18) 0.0183(14) 0.0045(12) 0.0078(12) -0.0010(13)
C31 0.0267(16) 0.024(2) 0.0192(15) 0.0076(13) 0.0049(13) 0.0039(14)
C32 0.0184(13) 0.025(2) 0.0143(13) 0.0038(12) 0.0015(11) 0.0006(12)
C33 0.0114(11) 0.0087(15) 0.0118(11) -0.0006(9) 0.0066(9) 0.0000(9)
C34 0.0136(11) 0.0110(15) 0.0119(11) -0.0005(9) 0.0048(9) -0.0040(10)
C35 0.0173(12) 0.0128(16) 0.0137(12) -0.0005(10) 0.0056(10) 0.0006(10)
C36 0.0126(11) 0.0110(15) 0.0126(11) -0.0001(9) 0.0068(9) 0.0006(9)
C37 0.0153(12) 0.0151(17) 0.0156(13) -0.0019(11) 0.0059(10) 0.0015(10)
C38 0.0198(14) 0.0177(19) 0.0190(14) 0.0001(12) 0.0043(11) 0.0055(12)
C39 0.0308(17) 0.0139(19) 0.0195(15) 0.0027(12) 0.0070(13) 0.0053(13)
C40 0.0291(16) 0.0100(17) 0.0189(14) 0.0012(11) 0.0087(12) 0.0005(12)
Ir1 0.00855(5) 0.00769(7) 0.00924(6) -0.00125(3) 0.00522(4) -0.00253(3)
N1 0.0121(9) 0.0118(14) 0.0099(10) -0.0015(8) 0.0042(8) -0.0044(8)
N2 0.0087(9) 0.0102(13) 0.0137(10) 0.0003(9) 0.0051(8) -0.0016(8)
N3 0.0135(10) 0.0109(14) 0.0105(10) -0.0007(9) 0.0049(8) -0.0017(9)
O1 0.0100(8) 0.0113(11) 0.0139(9) -0.0011(8) 0.0055(7) -0.0027(7)
O2 0.0142(9) 0.0188(14) 0.0274(12) -0.0051(10) 0.0134(9) -0.0008(9)
S1 0.0159(3) 0.0200(5) 0.0290(4) 0.0065(3) 0.0167(3) 0.0027(3)
S2 0.0196(3) 0.0088(4) 0.0152(3) -0.0011(3) 0.0042(3) -0.0041(3)

loop_
_atom_type_symbol
_atom_type_description
_atom_type_scat_dispersion_real
_atom_type_scat_dispersion_imag
_atom_type_scat_source
C C 0.0020 0.0010 'International Tables Vol C Tables 4.2.6.8 and 6.1.1.4'
H H 0.0000 0.0000 'International Tables Vol C Tables 4.2.6.8 and 6.1.1.4'
Cl Cl 0.1200 0.1220 'International Tables Vol C Tables 4.2.6.8 and 6.1.1.4'
Ir Ir -0.7130 6.4290 'International Tables Vol C Tables 4.2.6.8 and 6.1.1.4'
N N 0.0040 0.0020 'International Tables Vol C Tables 4.2.6.8 and 6.1.1.4'
O O 0.0080 0.0050 'International Tables Vol C Tables 4.2.6.8 and 6.1.1.4'
S S 0.0990 0.0940 'International Tables Vol C Tables 4.2.6.8 and 6.1.1.4'

loop_
_geom_angle_atom_site_label_1
_geom_angle_atom_site_label_2
_geom_angle_atom_site_label_3
_geom_angle
_geom_angle_site_symmetry_1
Cl1 C1D Cl2 108.5(3) .
Cl1 C1D H1D1 110.0 .
Cl2 C1D H1D1 110.0 .
Cl1 C1D H1D2 110.0 .
Cl2 C1D H1D2 110.0 .
H1D1 C1D H1D2 108.4 .
Cl3 C2D Cl4 108.5(4) .
Cl3 C2D H2D1 110.0 .
Cl4 C2D H2D1 110.0 .
Cl3 C2D H2D2 110.0 .
Cl4 C2D H2D2 110.0 .
H2D1 C2D H2D2 108.4 .
Cl5 C3D Cl6 108.4(3) .
Cl5 C3D H3D1 110.0 .
Cl6 C3D H3D1 110.0 .
Cl5 C3D H3D2 110.0 .
Cl6 C3D H3D2 110.0 .
H3D1 C3D H3D2 108.4 .
C1H C1H C2H 141.8(9) 2_455
C1H C1H H1H1 101.5 2_455
C2H C1H H1H1 101.5 .
C1H C1H H1H2 101.5 2_455
C2H C1H H1H2 101.5 .
H1H1 C1H H1H2 104.6 .
C3H C2H C1H 125.6(8) .
C3H C2H H2H1 105.9 .
C1H C2H H2H1 105.9 .
C3H C2H H2H2 105.9 .
C1H C2H H2H2 105.9 .
H2H1 C2H H2H2 106.2 .
C2H C3H H3H1 109.5 .
C2H C3H H3H2 109.5 .
H3H1 C3H H3H2 109.5 .
C2H C3H H3H3 109.5 .
H3H1 C3H H3H3 109.5 .
H3H2 C3H H3H3 109.5 .
C4H C4H C5H 88.5(13) 2_455
C4H C4H H4H1 113.9 2_455
C5H C4H H4H1 113.9 .
C4H C4H H4H2 113.9 2_455
C5H C4H H4H2 113.9 .
H4H1 C4H H4H2 111.1 .
C4H C5H C6H 97.7(9) .
C4H C5H H5H1 112.2 .
C6H C5H H5H1 112.2 .
C4H C5H H5H2 112.2 .
C6H C5H H5H2 112.2 .
H5H1 C5H H5H2 109.8 .
C5H C6H H6H1 109.5 .
C5H C6H H6H2 109.5 .
H6H1 C6H H6H2 109.5 .
C5H C6H H6H3 109.5 .
H6H1 C6H H6H3 109.5 .
H6H2 C6H H6H3 109.5 .
O2 C1 O1 125.6(3) .
O2 C1 C2 118.8(3) .
O1 C1 C2 115.5(2) .
N1 C2 C3 122.8(3) .
N1 C2 C1 115.7(3) .
C3 C2 C1 121.5(3) .
C2 C3 C4 119.0(3) .
C2 C3 H3 120.5 .
C4 C3 H3 120.5 .
C5 C4 C3 118.4(4) .
C5 C4 H4 120.8 .
C3 C4 H4 120.8 .
C6 C5 C4 119.5(3) .
C6 C5 H5 120.2 .
C4 C5 H5 120.2 .
N1 C6 C5 122.8(3) .
N1 C6 H6 118.6 .
C5 C6 H6 118.6 .
N2 C7 C8 121.7(3) .
N2 C7 C17 113.2(3) .
C8 C7 C17 125.2(3) .
C9 C8 C7 119.2(3) .
C9 C8 H8 120.4 .
C7 C8 H8 120.4 .
C8 C9 C10 120.3(3) .
C8 C9 H9 119.9 .
C10 C9 H9 119.9 .
C9 C10 C15 122.2(3) .
C9 C10 C11 118.5(3) .
C15 C10 C11 119.3(3) .
N2 C11 C12 120.3(3) .
N2 C11 C10 120.6(3) .
C12 C11 C10 119.0(3) .
C13 C12 C11 119.7(3) .
C13 C12 H12 120.1 .
C11 C12 H12 120.1 .
C12 C13 C14 121.0(3) .
C12 C13 H13 119.5 .
C14 C13 H13 119.5 .
C15 C14 C13 120.5(3) .
C15 C14 H14 119.8 .
C13 C14 H14 119.8 .
C14 C15 C10 120.3(3) .
C14 C15 H15 119.8 .
C10 C15 H15 119.8 .
C17 C16 C19 110.0(3) .
C17 C16 Ir1 113.6(2) .
C19 C16 Ir1 136.3(3) .
C16 C17 C7 117.5(3) .
C16 C17 S1 115.5(2) .
C7 C17 S1 126.8(2) .
C23 C18 C19 121.5(4) .
C23 C18 S1 125.6(3) .
C19 C18 S1 112.9(3) .
C20 C19 C18 118.3(3) .
C20 C19 C16 129.4(3) .
C18 C19 C16 112.2(3) .
C21 C20 C19 119.8(4) .
C21 C20 H20 120.1 .
C19 C20 H20 120.1 .
C20 C21 C22 120.8(4) .
C20 C21 H21 119.6 .
C22 C21 H21 119.6 .
C23 C22 C21 121.3(4) .
C23 C22 H22 119.4 .
C21 C22 H22 119.4 .
C22 C23 C18 118.3(4) .
C22 C23 H23 120.9 .
C18 C23 H23 120.9 .
N3 C24 C25 122.7(3) .
N3 C24 C34 113.6(3) .
C25 C24 C34 123.7(3) .
C26 C25 C24 119.0(3) .
C26 C25 H25 120.5 .
C24 C25 H25 120.5 .
C25 C26 C27 119.8(3) .
C25 C26 H26 120.1 .
C27 C26 H26 120.1 .
C26 C27 C32 121.9(3) .
C26 C27 C28 118.9(3) .
C32 C27 C28 119.2(3) .
N3 C28 C29 120.0(3) .
N3 C28 C27 120.8(3) .
C29 C28 C27 119.1(3) .
C30 C29 C28 120.2(3) .
C30 C29 H29 119.9 .
C28 C29 H29 119.9 .
C29 C30 C31 120.9(4) .
C29 C30 H30 119.5 .
C31 C30 H30 119.5 .
C32 C31 C30 119.8(3) .
C32 C31 H31 120.1 .
C30 C31 H31 120.1 .
C31 C32 C27 120.6(3) .
C31 C32 H32 119.7 .
C27 C32 H32 119.7 .
C34 C33 C36 109.4(3) .
C34 C33 Ir1 113.4(2) .
C36 C33 Ir1 136.8(2) .
C33 C34 C24 117.8(3) .
C33 C34 S2 115.9(2) .
C24 C34 S2 126.3(2) .
C40 C35 C36 121.9(3) .
C40 C35 S2 125.3(3) .
C36 C35 S2 112.8(3) .
C37 C36 C35 117.9(3) .
C37 C36 C33 129.7(3) .
C35 C36 C33 112.4(3) .
C38 C37 C36 120.1(3) .
C38 C37 H37 119.9 .
C36 C37 H37 119.9 .
C37 C38 C39 121.0(3) .
C37 C38 H38 119.5 .
C39 C38 H38 119.5 .
C40 C39 C38 120.5(3) .
C40 C39 H39 119.7 .
C38 C39 H39 119.7 .
C39 C40 C35 118.5(4) .
C39 C40 H40 120.8 .
C35 C40 H40 120.7 .
C16 Ir1 C33 93.81(12) .
C16 Ir1 N2 79.86(12) .
C33 Ir1 N2 97.71(12) .
C16 Ir1 N3 99.88(12) .
C33 Ir1 N3 79.83(12) .
N2 Ir1 N3 177.52(11) .
C16 Ir1 O1 173.22(12) .
C33 Ir1 O1 92.96(11) .
N2 Ir1 O1 99.60(10) .
N3 Ir1 O1 80.95(9) .
C16 Ir1 N1 97.24(11) .
C33 Ir1 N1 168.73(11) .
N2 Ir1 N1 82.15(11) .
N3 Ir1 N1 100.33(11) .
O1 Ir1 N1 76.00(10) .
C2 N1 C6 117.4(3) .
C2 N1 Ir1 114.8(2) .
C6 N1 Ir1 127.6(2) .
C7 N2 C11 119.0(3) .
C7 N2 Ir1 113.5(2) .
C11 N2 Ir1 127.37(19) .
C24 N3 C28 118.1(3) .
C24 N3 Ir1 113.2(2) .
C28 N3 Ir1 128.0(2) .
C1 O1 Ir1 117.96(19) .
C18 S1 C17 89.45(16) .
C35 S2 C34 89.57(16) .

loop_
_geom_bond_atom_site_label_1
_geom_bond_atom_site_label_2
_geom_bond_distance
_geom_bond_site_symmetry_2
C1D Cl1 1.776(5) .
C1D Cl2 1.789(5) .
C1D H1D1 0.9900 .
C1D H1D2 0.9900 .
C2D Cl3 1.776(5) .
C2D Cl4 1.789(5) .
C2D H2D1 0.9900 .
C2D H2D2 0.9900 .
C3D Cl5 1.776(5) .
C3D Cl6 1.789(5) .
C3D H3D1 0.9900 .
C3D H3D2 0.9900 .
C1H C1H 1.550(5) 2_455
C1H C2H 1.557(5) .
C1H H1H1 0.9900 .
C1H H1H2 0.9900 .
C2H C3H 1.546(5) .
C2H H2H1 0.9900 .
C2H H2H2 0.9900 .
C3H H3H1 0.9800 .
C3H H3H2 0.9800 .
C3H H3H3 0.9800 .
C4H C4H 1.532(5) 2_455
C4H C5H 1.533(5) .
C4H H4H1 0.9900 .
C4H H4H2 0.9900 .
C5H C6H 1.539(5) .
C5H H5H1 0.9900 .
C5H H5H2 0.9900 .
C6H H6H1 0.9800 .
C6H H6H2 0.9800 .
C6H H6H3 0.9800 .
C1 O2 1.243(4) .
C1 O1 1.275(4) .
C1 C2 1.511(4) .
C2 N1 1.351(4) .
C2 C3 1.388(5) .
C3 C4 1.396(5) .
C3 H3 0.9500 .
C4 C5 1.388(5) .
C4 H4 0.9500 .
C5 C6 1.375(5) .
C5 H5 0.9500 .
C6 N1 1.361(4) .
C6 H6 0.9500 .
C7 N2 1.361(4) .
C7 C8 1.421(5) .
C7 C17 1.428(5) .
C8 C9 1.365(6) .
C8 H8 0.9500 .
C9 C10 1.412(5) .
C9 H9 0.9500 .
C10 C15 1.419(5) .
C10 C11 1.424(4) .
C11 N2 1.382(4) .
C11 C12 1.411(4) .
C12 C13 1.382(5) .
C12 H12 0.9500 .
C13 C14 1.402(6) .
C13 H13 0.9500 .
C14 C15 1.361(6) .
C14 H14 0.9500 .
C15 H15 0.9500 .
C16 C17 1.383(5) .
C16 C19 1.446(5) .
C16 Ir1 1.979(3) .
C17 S1 1.749(3) .
C18 C23 1.413(5) .
C18 C19 1.419(5) .
C18 S1 1.741(5) .
C19 C20 1.403(5) .
C20 C21 1.384(5) .
C20 H20 0.9500 .
C21 C22 1.407(7) .
C21 H21 0.9500 .
C22 C23 1.365(7) .
C22 H22 0.9500 .
C23 H23 0.9500 .
C24 N3 1.353(4) .
C24 C25 1.424(4) .
C24 C34 1.433(4) .
C25 C26 1.363(5) .
C25 H25 0.9500 .
C26 C27 1.414(5) .
C26 H26 0.9500 .
C27 C32 1.420(5) .
C27 C28 1.423(4) .
C28 N3 1.386(4) .
C28 C29 1.409(5) .
C29 C30 1.381(5) .
C29 H29 0.9500 .
C30 C31 1.408(5) .
C30 H30 0.9500 .
C31 C32 1.376(6) .
C31 H31 0.9500 .
C32 H32 0.9500 .
C33 C34 1.384(4) .
C33 C36 1.452(4) .
C33 Ir1 1.996(3) .
C34 S2 1.745(4) .
C35 C40 1.402(5) .
C35 C36 1.420(5) .
C35 S2 1.735(3) .
C36 C37 1.407(4) .
C37 C38 1.383(5) .
C37 H37 0.9500 .
C38 C39 1.405(6) .
C38 H38 0.9500 .
C39 C40 1.383(5) .
C39 H39 0.9500 .
C40 H40 0.9500 .
Ir1 N2 2.074(3) .
Ir1 N3 2.093(3) .
Ir1 O1 2.148(2) .
Ir1 N1 2.153(3) .

loop_
_geom_torsion_atom_site_label_1
_geom_torsion_atom_site_label_2
_geom_torsion_atom_site_label_3
_geom_torsion_atom_site_label_4
_geom_torsion
_geom_torsion_site_symmetry_1
C1H_b C1H_b C2H_b C3H_b -156.3(7) 2_455
C4H C4H C5H C6H 156.1(10) 2_455
O2 C1 C2 N1 -173.4(3) .
O1 C1 C2 N1 3.4(4) .
O2 C1 C2 C3 3.3(4) .
O1 C1 C2 C3 -180.0(3) .
N1 C2 C3 C4 2.8(5) .
C1 C2 C3 C4 -173.7(3) .
C2 C3 C4 C5 0.6(6) .
C3 C4 C5 C6 -2.8(6) .
C4 C5 C6 N1 1.8(6) .
N2 C7 C8 C9 -4.4(6) .
C17 C7 C8 C9 176.1(4) .
C7 C8 C9 C10 -3.8(7) .
C8 C9 C10 C15 -174.5(4) .
C8 C9 C10 C11 6.5(7) .
C9 C10 C11 N2 -1.3(6) .
C15 C10 C11 N2 179.7(4) .
C9 C10 C11 C12 -177.9(4) .
C15 C10 C11 C12 3.1(5) .
N2 C11 C12 C13 -178.9(3) .
C10 C11 C12 C13 -2.3(5) .
C11 C12 C13 C14 0.4(6) .
C12 C13 C14 C15 0.9(6) .
C13 C14 C15 C10 -0.1(7) .
C9 C10 C15 C14 179.1(4) .
C11 C10 C15 C14 -1.9(6) .
C19 C16 C17 C7 173.7(3) .
Ir1 C16 C17 C7 -9.7(4) .
C19 C16 C17 S1 -0.8(4) .
Ir1 C16 C17 S1 175.85(18) .
N2 C7 C17 C16 -2.2(5) .
C8 C7 C17 C16 177.3(4) .
N2 C7 C17 S1 171.5(3) .
C8 C7 C17 S1 -9.0(6) .
C23 C18 C19 C20 -0.4(6) .
S1 C18 C19 C20 180.0(3) .
C23 C18 C19 C16 179.2(4) .
S1 C18 C19 C16 -0.3(4) .
C17 C16 C19 C20 -179.7(4) .
Ir1 C16 C19 C20 4.8(6) .
C17 C16 C19 C18 0.7(4) .
Ir1 C16 C19 C18 -174.9(3) .
C18 C19 C20 C21 0.7(6) .
C16 C19 C20 C21 -178.9(4) .
C19 C20 C21 C22 -0.7(7) .
C20 C21 C22 C23 0.4(8) .
C21 C22 C23 C18 -0.1(7) .
C19 C18 C23 C22 0.2(6) .
S1 C18 C23 C22 179.7(4) .
N3 C24 C25 C26 0.9(5) .
C34 C24 C25 C26 -178.1(3) .
C24 C25 C26 C27 -6.0(5) .
C25 C26 C27 C32 -174.3(3) .
C25 C26 C27 C28 3.6(5) .
C26 C27 C28 N3 3.9(5) .
C32 C27 C28 N3 -178.1(3) .
C26 C27 C28 C29 -172.7(3) .
C32 C27 C28 C29 5.3(5) .
N3 C28 C29 C30 179.6(3) .
C27 C28 C29 C30 -3.7(5) .
C28 C29 C30 C31 -0.4(6) .
C29 C30 C31 C32 3.0(6) .
C30 C31 C32 C27 -1.4(6) .
C26 C27 C32 C31 175.2(4) .
C28 C27 C32 C31 -2.8(5) .
C36 C33 C34 C24 -178.6(2) .
Ir1 C33 C34 C24 -4.7(3) .
C36 C33 C34 S2 0.8(3) .
Ir1 C33 C34 S2 174.71(14) .
N3 C24 C34 C33 -6.9(4) .
C25 C24 C34 C33 172.2(3) .
N3 C24 C34 S2 173.8(2) .
C25 C24 C34 S2 -7.1(4) .
C40 C35 C36 C37 -2.3(5) .
S2 C35 C36 C37 177.5(2) .
C40 C35 C36 C33 178.0(3) .
S2 C35 C36 C33 -2.2(3) .
C34 C33 C36 C37 -178.7(3) .
Ir1 C33 C36 C37 9.4(5) .
C34 C33 C36 C35 0.9(4) .
Ir1 C33 C36 C35 -170.9(2) .
C35 C36 C37 C38 1.3(4) .
C33 C36 C37 C38 -179.0(3) .
C36 C37 C38 C39 0.4(5) .
C37 C38 C39 C40 -1.4(6) .
C38 C39 C40 C35 0.4(5) .
C36 C35 C40 C39 1.4(5) .
S2 C35 C40 C39 -178.4(3) .
C3 C2 N1 C6 -3.8(4) .
C1 C2 N1 C6 172.9(3) .
C3 C2 N1 Ir1 -178.9(3) .
C1 C2 N1 Ir1 -2.2(3) .
C5 C6 N1 C2 1.4(5) .
C5 C6 N1 Ir1 175.8(3) .
C8 C7 N2 C11 9.6(5) .
C17 C7 N2 C11 -170.9(3) .
C8 C7 N2 Ir1 -167.0(3) .
C17 C7 N2 Ir1 12.5(4) .
C12 C11 N2 C7 169.9(3) .
C10 C11 N2 C7 -6.6(5) .
C12 C11 N2 Ir1 -14.1(5) .
C10 C11 N2 Ir1 169.4(3) .
C25 C24 N3 C28 6.4(4) .
C34 C24 N3 C28 -174.4(3) .
C25 C24 N3 Ir1 -164.6(2) .
C34 C24 N3 Ir1 14.5(3) .
C29 C28 N3 C24 167.8(3) .
C27 C28 N3 C24 -8.7(4) .
C29 C28 N3 Ir1 -22.6(4) .
C27 C28 N3 Ir1 160.8(2) .
O2 C1 O1 Ir1 173.8(2) .
C2 C1 O1 Ir1 -2.8(3) .
C23 C18 S1 C17 -179.6(4) .
C19 C18 S1 C17 -0.1(3) .
C16 C17 S1 C18 0.5(3) .
C7 C17 S1 C18 -173.3(4) .
C40 C35 S2 C34 -178.0(3) .
C36 C35 S2 C34 2.2(2) .
C33 C34 S2 C35 -1.7(3) .
C24 C34 S2 C35 177.6(3) .
